data_1564046
loop_
_publ_author_name
'Caballero, Pedro'
'Colodrero, Rosario M.P.'
'Conejo, Mar\'ia del Mar'
'Pastor, Antonio'
'\'Alvarez, Eleuterio'
'Montilla, Francisco'
'Carrasco, Carlos J.'
'Nicasio, Antonio I.'
'Galindo, Agust\'in'

_publ_section_title
;
 Homochiral imidazolium-based dicarboxylate compounds: Structure and
 solution behaviour
;
_journal_name_full 'Inorganica Chimica Acta'
_journal_page_first 119923
_journal_paper_doi 10.1016/j.ica.2020.119923
_journal_volume 513
_journal_year 2020
_chemical_absolute_configuration rm
_chemical_formula_moiety 'C13 H19 N2 Na O4'
_chemical_formula_sum 'C13 H19 N2 Na O4'
_chemical_formula_weight 290.29
_space_group_crystal_system tetragonal
_space_group_IT_number 78
_space_group_name_Hall 'P 4cw'
_space_group_name_H-M_alt 'P 43'
_atom_sites_solution_hydrogens geom
_cell_angle_alpha 90
_cell_angle_beta 90
_cell_angle_gamma 90
_cell_formula_units_Z 4
_cell_length_a 10.7365(13)
_cell_length_b 10.7365(13)
_cell_length_c 12.6548(19)
_cell_measurement_reflns_used 2925
_cell_measurement_temperature 193(2)
_cell_measurement_theta_max 29.02
_cell_measurement_theta_min 3.13
_cell_volume 1458.7(3)
_computing_cell_refinement 'Bruker SAINT'
_computing_data_collection 'Bruker APEX2'
_computing_data_reduction 'Bruker SAINT'
_computing_molecular_graphics 'Bruker SHELXTL'
_computing_publication_material 'Bruker SHELXTL'
_computing_structure_refinement 'SHELXL-2018/3 (Sheldrick, 2018)'
_computing_structure_solution 'SHELXS-97 (Sheldrick, 2008)'
_diffrn_ambient_temperature 193(2)
_diffrn_detector_area_resol_mean 8.26
_diffrn_measured_fraction_theta_full 1.000
_diffrn_measured_fraction_theta_max 1.000
_diffrn_measurement_device_type
;
 Bruker-Nonius X8kappa APEX II CCD area detector
;
_diffrn_measurement_method 'phi and omega scans with narrow frames'
_diffrn_radiation_monochromator graphite
_diffrn_radiation_source 'fine-focus sealed tube'
_diffrn_radiation_type MoK\a
_diffrn_radiation_wavelength 0.71073
_diffrn_reflns_av_R_equivalents 0.0297
_diffrn_reflns_av_unetI/netI 0.0260
_diffrn_reflns_Laue_measured_fraction_full 1.000
_diffrn_reflns_Laue_measured_fraction_max 1.000
_diffrn_reflns_limit_h_max 12
_diffrn_reflns_limit_h_min -12
_diffrn_reflns_limit_k_max 12
_diffrn_reflns_limit_k_min -12
_diffrn_reflns_limit_l_max 15
_diffrn_reflns_limit_l_min -7
_diffrn_reflns_number 7764
_diffrn_reflns_point_group_measured_fraction_full 0.720
_diffrn_reflns_point_group_measured_fraction_max 0.720
_diffrn_reflns_theta_full 25.242
_diffrn_reflns_theta_max 25.249
_diffrn_reflns_theta_min 1.897
_exptl_absorpt_coefficient_mu 0.122
_exptl_absorpt_correction_T_max 0.7461
_exptl_absorpt_correction_T_min 0.6533
_exptl_absorpt_correction_type multi-scan
_exptl_absorpt_process_details
;
program SADABS, Bruker (2001).
;
_exptl_crystal_colour colourless
_exptl_crystal_density_diffrn 1.322
_exptl_crystal_description plate
_exptl_crystal_F_000 616
_exptl_crystal_size_max 0.400
_exptl_crystal_size_mid 0.300
_exptl_crystal_size_min 0.200
_refine_diff_density_max 0.216
_refine_diff_density_min -0.129
_refine_diff_density_rms 0.033
_refine_ls_abs_structure_details
; 
 Flack x determined using 465 quotients [(I+)-(I-)]/[(I+)+(I-)] 
 (Parsons, Flack and Wagner, Acta Cryst. B69 (2013) 249-259). 
;
_refine_ls_extinction_coef .
_refine_ls_extinction_method none
_refine_ls_goodness_of_fit_ref 1.025
_refine_ls_hydrogen_treatment constr
_refine_ls_matrix_type full
_refine_ls_number_parameters 185
_refine_ls_number_reflns 1896
_refine_ls_number_restraints 1
_refine_ls_restrained_S_all 1.025
_refine_ls_R_factor_all 0.0308
_refine_ls_R_factor_gt 0.0270
_refine_ls_shift/su_max 0.000
_refine_ls_shift/su_mean 0.000
_refine_ls_structure_factor_coef Fsqd
_refine_ls_weighting_details 'w=1/[\s^2^(Fo^2^)+(0.0360P)^2^+0.2561P] where P=(Fo^2^+2Fc^2^)/3'
_refine_ls_weighting_scheme calc
_refine_ls_wR_factor_gt 0.0646
_refine_ls_wR_factor_ref 0.0659
_reflns_Friedel_coverage 0.372
_reflns_Friedel_fraction_full 0.411
_reflns_Friedel_fraction_max 0.410
_reflns_number_gt 1769
_reflns_number_total 1896
_reflns_threshold_expression 'I > 2\s(I)'
_cod_data_source_file 'global_CIF_with_all_4_structures_in_one_Shelxl_2018_3.cif'
_cod_data_source_block 1r
_cod_original_cell_volume 1458.7(4)
_cod_database_code 1564046
_shelx_space_group_comment
; 
The symmetry employed for this shelxl refinement is uniquely defined 
by the following loop, which should always be used as a source of 
symmetry information in preference to the above space-group names. 
They are only intended as comments. 
;
_shelx_estimated_absorpt_t_min 0.953
_shelx_estimated_absorpt_t_max 0.976

loop_
_space_group_symop_operation_xyz
'x, y, z'
'-x, -y, z+1/2'
'-y, x, z+3/4'
'y, -x, z+1/4'

loop_
_atom_site_label
_atom_site_type_symbol
_atom_site_fract_x
_atom_site_fract_y
_atom_site_fract_z
_atom_site_U_iso_or_equiv
_atom_site_adp_type
_atom_site_occupancy
_atom_site_site_symmetry_order
_atom_site_calc_flag
_atom_site_refinement_flags_posn
_atom_site_refinement_flags_adp
_atom_site_refinement_flags_occupancy
_atom_site_disorder_assembly
_atom_site_disorder_group
Na1 Na 0.52260(8) 0.52908(8) 0.02940(9) 0.0237(2) Uani 1 1 d . . . . .
O1 O 0.35488(15) 0.47087(16) -0.06683(16) 0.0273(4) Uani 1 1 d . . . . .
O2 O 0.23761(17) 0.50786(17) -0.20853(18) 0.0356(5) Uani 1 1 d . . . . .
O3 O 0.15655(14) 0.56657(15) 0.36646(17) 0.0285(5) Uani 1 1 d . . . . .
O4 O 0.35034(14) 0.49487(15) 0.38860(15) 0.0250(4) Uani 1 1 d . . . . .
N1 N 0.13442(17) 0.37769(18) 0.02850(19) 0.0201(5) Uani 1 1 d . . . . .
N2 N 0.14923(17) 0.38333(17) 0.19943(19) 0.0186(5) Uani 1 1 d . . . . .
C1 C 0.2079(2) 0.3539(2) 0.1105(3) 0.0223(5) Uani 1 1 d . . . . .
H1 H 0.289847 0.320934 0.106234 0.027 Uiso 1 1 calc R U . . .
C2 C 0.0317(2) 0.4283(2) 0.1732(2) 0.0251(6) Uani 1 1 d . . . . .
H2 H -0.030468 0.456566 0.220995 0.030 Uiso 1 1 calc R U . . .
C3 C 0.0229(2) 0.4241(2) 0.0669(2) 0.0247(6) Uani 1 1 d . . . . .
H3 H -0.047116 0.448461 0.025877 0.030 Uiso 1 1 calc R U . . .
C4 C 0.1647(2) 0.3582(2) -0.0836(2) 0.0221(6) Uani 1 1 d . . . . .
H4 H 0.086554 0.366210 -0.126034 0.027 Uiso 1 1 calc R U . . .
C5 C 0.2588(2) 0.4568(2) -0.1224(2) 0.0222(6) Uani 1 1 d . . . . .
C6 C 0.2192(2) 0.2265(2) -0.1012(2) 0.0266(6) Uani 1 1 d . . . . .
H6 H 0.298364 0.219480 -0.060010 0.032 Uiso 1 1 calc R U . . .
C7 C 0.1295(3) 0.1263(3) -0.0624(3) 0.0467(9) Uani 1 1 d . . . . .
H7A H 0.050515 0.133208 -0.100851 0.070 Uiso 1 1 calc R U . . .
H7B H 0.114334 0.137510 0.013374 0.070 Uiso 1 1 calc R U . . .
H7C H 0.165845 0.043910 -0.074809 0.070 Uiso 1 1 calc R U . . .
C8 C 0.2492(3) 0.2076(3) -0.2181(3) 0.0395(8) Uani 1 1 d . . . . .
H8A H 0.279077 0.122335 -0.229253 0.059 Uiso 1 1 calc R U . . .
H8B H 0.313850 0.266754 -0.239689 0.059 Uiso 1 1 calc R U . . .
H8C H 0.173928 0.221460 -0.260256 0.059 Uiso 1 1 calc R U . . .
C9 C 0.2024(2) 0.3617(2) 0.3053(2) 0.0188(6) Uani 1 1 d . . . . .
H9 H 0.279970 0.311065 0.296590 0.023 Uiso 1 1 calc R U . . .
C10 C 0.2389(2) 0.4865(2) 0.3575(2) 0.0198(5) Uani 1 1 d . . . . .
C11 C 0.1126(2) 0.2879(2) 0.3758(2) 0.0231(6) Uani 1 1 d . . . . .
H11 H 0.032786 0.335413 0.381830 0.028 Uiso 1 1 calc R U . . .
C12 C 0.0850(3) 0.1608(2) 0.3263(3) 0.0391(8) Uani 1 1 d . . . . .
H12A H 0.162331 0.112775 0.320847 0.059 Uiso 1 1 calc R U . . .
H12B H 0.049444 0.172528 0.255659 0.059 Uiso 1 1 calc R U . . .
H12C H 0.025391 0.115576 0.370729 0.059 Uiso 1 1 calc R U . . .
C13 C 0.1681(2) 0.2722(3) 0.4861(3) 0.0320(7) Uani 1 1 d . . . . .
H13A H 0.250263 0.232942 0.480564 0.048 Uiso 1 1 calc R U . . .
H13B H 0.113158 0.219545 0.528859 0.048 Uiso 1 1 calc R U . . .
H13C H 0.176548 0.354014 0.519676 0.048 Uiso 1 1 calc R U . . .

loop_
_atom_site_aniso_label
_atom_site_aniso_U_11
_atom_site_aniso_U_22
_atom_site_aniso_U_33
_atom_site_aniso_U_23
_atom_site_aniso_U_13
_atom_site_aniso_U_12
Na1 0.0273(5) 0.0262(5) 0.0176(6) -0.0029(5) 0.0024(5) -0.0008(4)
O1 0.0234(9) 0.0379(9) 0.0207(12) -0.0017(9) -0.0014(9) -0.0067(7)
O2 0.0345(10) 0.0435(11) 0.0287(13) 0.0171(11) -0.0025(10) -0.0026(8)
O3 0.0280(9) 0.0252(8) 0.0323(12) -0.0060(9) 0.0041(10) -0.0007(7)
O4 0.0247(9) 0.0294(8) 0.0209(12) 0.0024(9) -0.0055(8) -0.0056(6)
N1 0.0172(9) 0.0279(10) 0.0153(13) 0.0000(10) 0.0011(10) -0.0002(7)
N2 0.0169(9) 0.0213(9) 0.0176(13) 0.0000(9) -0.0010(9) 0.0006(7)
C1 0.0173(10) 0.0316(12) 0.0179(14) -0.0010(13) 0.0026(12) 0.0016(9)
C2 0.0214(11) 0.0303(13) 0.0236(18) -0.0030(13) 0.0010(12) 0.0070(10)
C3 0.0198(11) 0.0306(13) 0.0235(17) 0.0001(13) -0.0009(12) 0.0061(9)
C4 0.0213(12) 0.0312(12) 0.0139(15) -0.0003(12) -0.0006(12) -0.0008(10)
C5 0.0245(12) 0.0238(11) 0.0183(17) -0.0022(12) 0.0040(13) 0.0028(9)
C6 0.0298(13) 0.0283(12) 0.0217(17) -0.0024(12) 0.0018(12) -0.0036(10)
C7 0.066(2) 0.0341(15) 0.040(2) -0.0033(16) 0.0169(19) -0.0151(14)
C8 0.0506(17) 0.0375(14) 0.0304(19) -0.0106(16) 0.0102(17) -0.0076(12)
C9 0.0183(10) 0.0228(11) 0.0154(16) -0.0009(11) 0.0000(11) 0.0007(8)
C10 0.0238(11) 0.0231(11) 0.0125(14) 0.0032(12) 0.0016(12) -0.0036(9)
C11 0.0221(11) 0.0238(11) 0.0235(17) 0.0043(12) 0.0009(13) -0.0030(9)
C12 0.0438(15) 0.0280(13) 0.046(2) 0.0022(15) -0.0055(16) -0.0134(11)
C13 0.0353(14) 0.0371(14) 0.0235(17) 0.0134(13) -0.0014(14) -0.0045(11)

loop_
_atom_type_symbol
_atom_type_description
_atom_type_scat_dispersion_real
_atom_type_scat_dispersion_imag
_atom_type_scat_source
C C 0.0033 0.0016 'International Tables Vol C Tables 4.2.6.8 and 6.1.1.4'
H H 0.0000 0.0000 'International Tables Vol C Tables 4.2.6.8 and 6.1.1.4'
N N 0.0061 0.0033 'International Tables Vol C Tables 4.2.6.8 and 6.1.1.4'
O O 0.0106 0.0060 'International Tables Vol C Tables 4.2.6.8 and 6.1.1.4'
Na Na 0.0362 0.0249 'International Tables Vol C Tables 4.2.6.8 and 6.1.1.4'

loop_
_geom_angle_atom_site_label_1
_geom_angle_atom_site_label_2
_geom_angle_atom_site_label_3
_geom_angle
_geom_angle_site_symmetry_1
_geom_angle_site_symmetry_3
O4 Na1 O1 91.42(7) 2_664 .
O4 Na1 O4 114.53(5) 2_664 3_654
O1 Na1 O4 91.55(7) . 3_654
O4 Na1 O1 147.86(7) 2_664 4_565
O1 Na1 O1 113.55(6) . 4_565
O4 Na1 O1 85.91(7) 3_654 4_565
O4 Na1 O2 101.50(7) 2_664 4_565
O1 Na1 O2 104.94(7) . 4_565
O4 Na1 O2 139.95(8) 3_654 4_565
O1 Na1 O2 54.08(7) 4_565 4_565
O4 Na1 C5 128.30(8) 2_664 4_565
O1 Na1 C5 105.89(8) . 4_565
O4 Na1 C5 113.27(9) 3_654 4_565
O1 Na1 C5 27.88(7) 4_565 4_565
O2 Na1 C5 27.34(7) 4_565 4_565
O4 Na1 Na1 138.08(6) 2_664 4_565
O1 Na1 Na1 119.98(6) . 4_565
O4 Na1 Na1 44.63(5) 3_654 4_565
O1 Na1 Na1 44.70(5) 4_565 4_565
O2 Na1 Na1 96.52(6) 4_565 4_565
C5 Na1 Na1 72.35(7) 4_565 4_565
O4 Na1 Na1 47.55(5) 2_664 3_654
O1 Na1 Na1 47.65(6) . 3_654
O4 Na1 Na1 122.85(6) 3_654 3_654
O1 Na1 Na1 141.02(6) 4_565 3_654
O2 Na1 Na1 94.04(7) 4_565 3_654
C5 Na1 Na1 115.35(7) 4_565 3_654
Na1 Na1 Na1 165.86(3) 4_565 3_654
C5 O1 Na1 170.86(17) . .
C5 O1 Na1 90.03(16) . 3_654
Na1 O1 Na1 87.64(6) . 3_654
C5 O2 Na1 84.19(14) . 3_654
C10 O4 Na1 144.08(18) . 2_665
C10 O4 Na1 125.41(18) . 4_565
Na1 O4 Na1 87.82(6) 2_665 4_565
C1 N1 C3 108.0(2) . .
C1 N1 C4 126.5(2) . .
C3 N1 C4 125.5(2) . .
C1 N2 C2 108.1(2) . .
C1 N2 C9 123.27(19) . .
C2 N2 C9 128.5(2) . .
N2 C1 N1 109.56(19) . .
N2 C1 H1 125.2 . .
N1 C1 H1 125.2 . .
C3 C2 N2 106.8(2) . .
C3 C2 H2 126.6 . .
N2 C2 H2 126.6 . .
C2 C3 N1 107.5(2) . .
C2 C3 H3 126.2 . .
N1 C3 H3 126.2 . .
N1 C4 C5 110.7(2) . .
N1 C4 C6 110.7(2) . .
C5 C4 C6 109.5(2) . .
N1 C4 H4 108.6 . .
C5 C4 H4 108.6 . .
C6 C4 H4 108.6 . .
O2 C5 O1 126.0(2) . .
O2 C5 C4 117.5(2) . .
O1 C5 C4 116.2(2) . .
O2 C5 Na1 68.47(14) . 3_654
O1 C5 Na1 62.09(13) . 3_654
C4 C5 Na1 151.79(16) . 3_654
C7 C6 C8 110.6(3) . .
C7 C6 C4 111.1(2) . .
C8 C6 C4 109.9(2) . .
C7 C6 H6 108.4 . .
C8 C6 H6 108.4 . .
C4 C6 H6 108.4 . .
C6 C7 H7A 109.5 . .
C6 C7 H7B 109.5 . .
H7A C7 H7B 109.5 . .
C6 C7 H7C 109.5 . .
H7A C7 H7C 109.5 . .
H7B C7 H7C 109.5 . .
C6 C8 H8A 109.5 . .
C6 C8 H8B 109.5 . .
H8A C8 H8B 109.5 . .
C6 C8 H8C 109.5 . .
H8A C8 H8C 109.5 . .
H8B C8 H8C 109.5 . .
N2 C9 C11 111.45(19) . .
N2 C9 C10 110.48(19) . .
C11 C9 C10 111.0(2) . .
N2 C9 H9 107.9 . .
C11 C9 H9 107.9 . .
C10 C9 H9 107.9 . .
O3 C10 O4 126.8(2) . .
O3 C10 C9 117.41(19) . .
O4 C10 C9 115.82(19) . .
C13 C11 C12 110.5(2) . .
C13 C11 C9 110.0(2) . .
C12 C11 C9 110.2(2) . .
C13 C11 H11 108.7 . .
C12 C11 H11 108.7 . .
C9 C11 H11 108.7 . .
C11 C12 H12A 109.5 . .
C11 C12 H12B 109.5 . .
H12A C12 H12B 109.5 . .
C11 C12 H12C 109.5 . .
H12A C12 H12C 109.5 . .
H12B C12 H12C 109.5 . .
C11 C13 H13A 109.5 . .
C11 C13 H13B 109.5 . .
H13A C13 H13B 109.5 . .
C11 C13 H13C 109.5 . .
H13A C13 H13C 109.5 . .
H13B C13 H13C 109.5 . .

loop_
_geom_bond_atom_site_label_1
_geom_bond_atom_site_label_2
_geom_bond_distance
_geom_bond_site_symmetry_2
Na1 O4 2.259(2) 2_664
Na1 O1 2.262(2) .
Na1 O4 2.372(2) 3_654
Na1 O1 2.376(2) 4_565
Na1 O2 2.515(2) 4_565
Na1 C5 2.689(3) 4_565
Na1 Na1 3.2127(5) 4_565
Na1 Na1 3.2128(5) 3_654
O1 C5 1.258(3) .
O2 C5 1.241(3) .
O3 C10 1.239(3) .
O4 C10 1.262(3) .
N1 C1 1.329(4) .
N1 C3 1.385(3) .
N1 C4 1.471(4) .
N2 C1 1.327(4) .
N2 C2 1.392(3) .
N2 C9 1.475(3) .
C1 H1 0.9500 .
C2 C3 1.349(4) .
C2 H2 0.9500 .
C3 H3 0.9500 .
C4 C5 1.543(3) .
C4 C6 1.546(3) .
C4 H4 1.0000 .
C6 C7 1.525(4) .
C6 C8 1.527(4) .
C6 H6 1.0000 .
C7 H7A 0.9800 .
C7 H7B 0.9800 .
C7 H7C 0.9800 .
C8 H8A 0.9800 .
C8 H8B 0.9800 .
C8 H8C 0.9800 .
C9 C11 1.534(3) .
C9 C10 1.544(3) .
C9 H9 1.0000 .
C11 C13 1.528(4) .
C11 C12 1.531(4) .
C11 H11 1.0000 .
C12 H12A 0.9800 .
C12 H12B 0.9800 .
C12 H12C 0.9800 .
C13 H13A 0.9800 .
C13 H13B 0.9800 .
C13 H13C 0.9800 .

loop_
_geom_torsion_atom_site_label_1
_geom_torsion_atom_site_label_2
_geom_torsion_atom_site_label_3
_geom_torsion_atom_site_label_4
_geom_torsion
_geom_torsion_site_symmetry_1
_geom_torsion_site_symmetry_2
_geom_torsion_site_symmetry_3
_geom_torsion_site_symmetry_4
C2 N2 C1 N1 0.1(3) . . . .
C9 N2 C1 N1 176.49(19) . . . .
C3 N1 C1 N2 -0.3(3) . . . .
C4 N1 C1 N2 179.9(2) . . . .
C1 N2 C2 C3 0.2(3) . . . .
C9 N2 C2 C3 -176.0(2) . . . .
N2 C2 C3 N1 -0.4(3) . . . .
C1 N1 C3 C2 0.4(3) . . . .
C4 N1 C3 C2 -179.8(2) . . . .
C1 N1 C4 C5 -73.1(3) . . . .
C3 N1 C4 C5 107.2(2) . . . .
C1 N1 C4 C6 48.5(3) . . . .
C3 N1 C4 C6 -131.2(2) . . . .
Na1 O2 C5 O1 24.6(3) 3_654 . . .
Na1 O2 C5 C4 -149.6(2) 3_654 . . .
Na1 O1 C5 O2 -26.0(3) 3_654 . . .
Na1 O1 C5 C4 148.30(19) 3_654 . . .
N1 C4 C5 O2 -134.4(2) . . . .
C6 C4 C5 O2 103.3(3) . . . .
N1 C4 C5 O1 50.8(3) . . . .
C6 C4 C5 O1 -71.5(3) . . . .
N1 C4 C5 Na1 130.0(4) . . . 3_654
C6 C4 C5 Na1 7.7(5) . . . 3_654
N1 C4 C6 C7 56.9(3) . . . .
C5 C4 C6 C7 179.2(3) . . . .
N1 C4 C6 C8 179.6(2) . . . .
C5 C4 C6 C8 -58.1(3) . . . .
C1 N2 C9 C11 -126.9(2) . . . .
C2 N2 C9 C11 48.7(3) . . . .
C1 N2 C9 C10 109.1(2) . . . .
C2 N2 C9 C10 -75.2(3) . . . .
Na1 O4 C10 O3 84.3(4) 2_665 . . .
Na1 O4 C10 O3 -121.3(3) 4_565 . . .
Na1 O4 C10 C9 -94.2(3) 2_665 . . .
Na1 O4 C10 C9 60.2(3) 4_565 . . .
N2 C9 C10 O3 56.1(3) . . . .
C11 C9 C10 O3 -68.1(3) . . . .
N2 C9 C10 O4 -125.2(2) . . . .
C11 C9 C10 O4 110.6(3) . . . .
N2 C9 C11 C13 -177.5(2) . . . .
C10 C9 C11 C13 -53.9(3) . . . .
N2 C9 C11 C12 60.4(3) . . . .
C10 C9 C11 C12 -176.0(2) . . . .
